data_2243835
loop_
_publ_author_name
'Smirnov, Daniil E.'
'Tatarin, Sergei V.'
'Bezzubov, Stanislav I.'

_publ_section_title
;
 Synthesis and crystal structures of <i>N</i>-H, <i>N</i>-phenyl and
 <i>N</i>-benzyl-2-(4-hexyloxyphenyl)benzimidazoles
;
_journal_issue 6
_journal_name_full 'Acta Crystallographica Section E'
_journal_page_first 618
_journal_page_last 622
_journal_paper_doi 10.1107/S2056989021004898
_journal_volume 77
_journal_year 2021
_chemical_formula_iupac 'C19 H22 N2 O'
_chemical_formula_moiety 'C19 H22 N2 O'
_chemical_formula_sum 'C19 H22 N2 O'
_chemical_formula_weight 294.38
_chemical_name_systematic
;
1-Benzyl-2-(4-hexyloxyphenyl)-1<i>H</i>-benzimidazole
;
_space_group_crystal_system orthorhombic
_space_group_IT_number 61
_space_group_name_Hall '-P 2ac 2ab'
_space_group_name_H-M_alt 'P b c a'
_atom_sites_solution_hydrogens geom
_atom_sites_solution_primary dual
_audit_creation_method
;
Olex2 1.3
(compiled Nov 21 2019 18:26:39 for OlexSys, GUI svn.r6003)
;
_cell_angle_alpha 90
_cell_angle_beta 90
_cell_angle_gamma 90
_cell_formula_units_Z 8
_cell_length_a 9.3802(13)
_cell_length_b 9.4076(13)
_cell_length_c 37.235(5)
_cell_measurement_reflns_used 3935
_cell_measurement_temperature 150.0
_cell_measurement_theta_max 22.22
_cell_measurement_theta_min 2.19
_cell_volume 3285.8(8)
_computing_cell_refinement
;
APEX3 (Bruker, 2016)
;
_computing_data_collection
;
APEX3 (Bruker, 2016)
;
_computing_data_reduction
;
SAINT (Bruker, 2016)
;
_computing_molecular_graphics
;
<i>OLEX2</i> (Dolomanov <i>et al.</i>,  2009)
;
_computing_publication_material
;
<i>OLEX2</i> (Dolomanov <i>et al.</i>,  2009)
;
_computing_structure_refinement
;
<i>SHELXL2018/3</i> (Sheldrick, 2015b)
;
_computing_structure_solution
;
<i>SHELXT2014/5</i> (Sheldrick, 2015a)
;
_diffrn_ambient_temperature 150.0
_diffrn_detector 'Bruker PHOTON III CMOS'
_diffrn_detector_area_resol_mean 10.4
_diffrn_measured_fraction_theta_full 1.000
_diffrn_measured_fraction_theta_max 1.000
_diffrn_measurement_device '3-circle diffractometer'
_diffrn_measurement_device_type 'Bruker D8 Venture'
_diffrn_measurement_method \w-scan
_diffrn_radiation_monochromator 'focusing mirrors'
_diffrn_radiation_probe x-ray
_diffrn_radiation_type MoK\a
_diffrn_radiation_wavelength 0.71073
_diffrn_reflns_av_R_equivalents 0.0973
_diffrn_reflns_av_unetI/netI 0.0602
_diffrn_reflns_limit_h_max 11
_diffrn_reflns_limit_h_min -11
_diffrn_reflns_limit_k_max 11
_diffrn_reflns_limit_k_min -11
_diffrn_reflns_limit_l_max 44
_diffrn_reflns_limit_l_min -44
_diffrn_reflns_number 26780
_diffrn_reflns_theta_full 25.049
_diffrn_reflns_theta_max 25.049
_diffrn_reflns_theta_min 2.188
_diffrn_source 'microfocus sealed X-ray tube'
_diffrn_source_current 1.4
_diffrn_source_power 0.07
_diffrn_source_voltage 50.0
_diffrn_standards_number 0
_exptl_absorpt_coefficient_mu 0.074
_exptl_absorpt_correction_T_max 0.7454
_exptl_absorpt_correction_T_min 0.6420
_exptl_absorpt_correction_type multi-scan
_exptl_absorpt_process_details
;
(SADABS; Bruker, 2016)
;
_exptl_crystal_colour colourless
_exptl_crystal_density_diffrn 1.190
_exptl_crystal_description plate
_exptl_crystal_F_000 1264
_exptl_crystal_size_max 0.16
_exptl_crystal_size_mid 0.14
_exptl_crystal_size_min 0.01
_refine_diff_density_max 0.317
_refine_diff_density_min -0.398
_refine_ls_extinction_method none
_refine_ls_goodness_of_fit_ref 1.168
_refine_ls_hydrogen_treatment constr
_refine_ls_matrix_type full
_refine_ls_number_parameters 200
_refine_ls_number_reflns 2900
_refine_ls_number_restraints 0
_refine_ls_restrained_S_all 1.168
_refine_ls_R_factor_all 0.1250
_refine_ls_R_factor_gt 0.0988
_refine_ls_shift/su_max 0.000
_refine_ls_shift/su_mean 0.000
_refine_ls_structure_factor_coef Fsqd
_refine_ls_weighting_details 'w=1/[\s^2^(Fo^2^)+(0.0273P)^2^+15.0864P] where P=(Fo^2^+2Fc^2^)/3'
_refine_ls_weighting_scheme calc
_refine_ls_wR_factor_gt 0.2222
_refine_ls_wR_factor_ref 0.2332
_reflns_number_gt 2171
_reflns_number_total 2900
_reflns_threshold_expression 'I > 2\s(I)'
_cod_data_source_file mw2176sup1.cif
_cod_data_source_block 1
_cod_database_code 2243835
_shelx_space_group_comment
;
The symmetry employed for this shelxl refinement is uniquely defined
by the following loop, which should always be used as a source of
symmetry information in preference to the above space-group names.
They are only intended as comments.
;
_shelx_estimated_absorpt_t_min 0.988
_shelx_estimated_absorpt_t_max 0.999

loop_
_space_group_symop_operation_xyz
'x, y, z'
'-x+1/2, -y, z+1/2'
'-x, y+1/2, -z+1/2'
'x+1/2, -y+1/2, -z'
'-x, -y, -z'
'x-1/2, y, -z-1/2'
'x, -y-1/2, z-1/2'
'-x-1/2, y-1/2, z'

loop_
_atom_site_type_symbol
_atom_site_label
_atom_site_fract_x
_atom_site_fract_y
_atom_site_fract_z
_atom_site_U_iso_or_equiv
_atom_site_adp_type
_atom_site_calc_flag
_atom_site_occupancy
_atom_site_disorder_assembly
_atom_site_disorder_group
O O1 0.7545(4) 0.5030(4) 0.59420(9) 0.0414(9) Uani d 1 . .
N N2 0.2163(4) 0.2653(4) 0.68379(10) 0.0248(9) Uani d 1 . .
H H2 0.268160 0.187574 0.682290 0.030 Uiso calc 1 . .
N N1 0.1515(4) 0.4926(4) 0.67692(10) 0.0272(9) Uani d 1 . .
C C7 0.2513(5) 0.3952(5) 0.67041(11) 0.0244(10) Uani d 1 . .
C C6 0.0860(5) 0.2772(5) 0.69998(12) 0.0229(10) Uani d 1 . .
C C1 0.0453(5) 0.4199(5) 0.69573(12) 0.0244(10) Uani d 1 . .
C C8 0.3840(5) 0.4218(5) 0.65126(12) 0.0237(10) Uani d 1 . .
C C11 0.6376(5) 0.4715(5) 0.61439(13) 0.0311(11) Uani d 1 . .
C C2 -0.0840(5) 0.4681(5) 0.70942(12) 0.0298(11) Uani d 1 . .
H H2A -0.113329 0.564031 0.706417 0.036 Uiso calc 1 . .
C C4 -0.1271(5) 0.2283(5) 0.73179(12) 0.0299(11) Uani d 1 . .
H H4 -0.187766 0.164485 0.744326 0.036 Uiso calc 1 . .
C C9 0.5082(5) 0.3519(5) 0.66103(13) 0.0300(11) Uani d 1 . .
H H9 0.506235 0.285528 0.680252 0.036 Uiso calc 1 . .
C C5 -0.0007(5) 0.1807(5) 0.71803(12) 0.0292(11) Uani d 1 . .
H H5 0.027284 0.084213 0.720724 0.035 Uiso calc 1 . .
C C13 0.3884(5) 0.5194(5) 0.62292(12) 0.0300(11) Uani d 1 . .
H H13 0.304450 0.569382 0.616270 0.036 Uiso calc 1 . .
C C3 -0.1679(5) 0.3716(5) 0.72747(12) 0.0306(11) Uani d 1 . .
H H3 -0.256049 0.402423 0.737335 0.037 Uiso calc 1 . .
C C12 0.5135(5) 0.5432(5) 0.60466(13) 0.0318(11) Uani d 1 . .
H H12 0.515327 0.608955 0.585293 0.038 Uiso calc 1 . .
C C10 0.6359(5) 0.3777(5) 0.64308(13) 0.0334(12) Uani d 1 . .
H H10 0.720987 0.331308 0.650433 0.040 Uiso calc 1 . .
C C16 1.0202(6) 0.6351(6) 0.57073(14) 0.0403(13) Uani d 1 . .
H H16A 1.064798 0.675292 0.592588 0.048 Uiso calc 1 . .
H H16B 0.927145 0.682857 0.567265 0.048 Uiso calc 1 . .
C C15 0.9959(6) 0.4787(6) 0.57613(15) 0.0423(13) Uani d 1 . .
H H15A 1.087936 0.433602 0.582430 0.051 Uiso calc 1 . .
H H15B 0.963661 0.436941 0.553110 0.051 Uiso calc 1 . .
C C14 0.8880(5) 0.4424(7) 0.60488(15) 0.0448(14) Uani d 1 . .
H H14A 0.879059 0.337954 0.607315 0.054 Uiso calc 1 . .
H H14B 0.918389 0.482004 0.628292 0.054 Uiso calc 1 . .
C C17 1.1158(6) 0.6661(6) 0.53834(16) 0.0497(15) Uani d 1 . .
H H17A 1.213683 0.633557 0.543928 0.060 Uiso calc 1 . .
H H17B 1.081204 0.609693 0.517656 0.060 Uiso calc 1 . .
C C18 1.1219(7) 0.8192(7) 0.52750(17) 0.0563(17) Uani d 1 . .
H H18A 1.161793 0.875489 0.547597 0.068 Uiso calc 1 . .
H H18B 1.023846 0.853648 0.522954 0.068 Uiso calc 1 . .
C C19 1.2111(8) 0.8441(8) 0.49442(17) 0.072(2) Uani d 1 . .
H H19A 1.176104 0.784013 0.474815 0.108 Uiso calc 1 . .
H H19B 1.310699 0.820335 0.499581 0.108 Uiso calc 1 . .
H H19C 1.204377 0.944261 0.487356 0.108 Uiso calc 1 . .

loop_
_atom_site_aniso_label
_atom_site_aniso_U_11
_atom_site_aniso_U_22
_atom_site_aniso_U_33
_atom_site_aniso_U_12
_atom_site_aniso_U_13
_atom_site_aniso_U_23
O1 0.0270(18) 0.055(2) 0.0419(19) -0.0024(17) 0.0043(16) 0.0105(18)
N2 0.021(2) 0.0145(18) 0.039(2) -0.0004(15) 0.0016(16) 0.0028(16)
N1 0.025(2) 0.0174(19) 0.040(2) 0.0004(16) -0.0001(18) 0.0023(17)
C7 0.025(2) 0.016(2) 0.033(2) -0.0009(18) -0.003(2) -0.0003(18)
C6 0.018(2) 0.019(2) 0.031(2) -0.0008(18) -0.0023(19) -0.0022(19)
C1 0.022(2) 0.018(2) 0.033(2) -0.0010(19) 0.000(2) 0.0018(19)
C8 0.022(2) 0.016(2) 0.033(2) -0.0036(18) 0.0011(19) -0.0003(19)
C11 0.024(2) 0.033(3) 0.036(3) -0.003(2) 0.001(2) -0.001(2)
C2 0.027(2) 0.020(2) 0.042(3) 0.003(2) 0.003(2) -0.001(2)
C4 0.031(3) 0.023(2) 0.036(3) -0.006(2) 0.004(2) 0.000(2)
C9 0.028(3) 0.023(2) 0.038(3) 0.000(2) 0.000(2) 0.006(2)
C5 0.030(3) 0.019(2) 0.039(3) -0.004(2) -0.002(2) 0.002(2)
C13 0.025(3) 0.027(3) 0.038(3) -0.002(2) -0.004(2) 0.002(2)
C3 0.019(2) 0.032(3) 0.041(3) -0.002(2) 0.005(2) -0.003(2)
C12 0.030(3) 0.026(3) 0.039(3) -0.004(2) -0.003(2) 0.008(2)
C10 0.025(3) 0.035(3) 0.041(3) 0.000(2) 0.000(2) 0.003(2)
C16 0.028(3) 0.043(3) 0.050(3) 0.001(2) 0.008(2) -0.001(3)
C15 0.033(3) 0.043(3) 0.051(3) 0.000(3) 0.013(3) -0.003(3)
C14 0.025(3) 0.053(4) 0.056(3) 0.002(3) 0.007(2) 0.011(3)
C17 0.046(4) 0.048(4) 0.055(3) -0.001(3) 0.013(3) -0.002(3)
C18 0.053(4) 0.047(4) 0.068(4) -0.011(3) 0.016(3) -0.007(3)
C19 0.083(5) 0.072(5) 0.061(4) -0.030(4) 0.016(4) -0.003(4)

loop_
_atom_type_symbol
_atom_type_description
_atom_type_scat_dispersion_real
_atom_type_scat_dispersion_imag
_atom_type_scat_source
C C 0.0033 0.0016 'International Tables Vol C Tables 4.2.6.8 and 6.1.1.4'
H H 0.0000 0.0000 'International Tables Vol C Tables 4.2.6.8 and 6.1.1.4'
N N 0.0061 0.0033 'International Tables Vol C Tables 4.2.6.8 and 6.1.1.4'
O O 0.0106 0.0060 'International Tables Vol C Tables 4.2.6.8 and 6.1.1.4'

loop_
_geom_angle_atom_site_label_1
_geom_angle_atom_site_label_2
_geom_angle_atom_site_label_3
_geom_angle_site_symmetry_1
_geom_angle_site_symmetry_3
_geom_angle
_geom_angle_publ_flag
C11 O1 C14 . . 117.7(4) ?
C7 N2 H2 . . 126.1 ?
C7 N2 C6 . . 107.7(4) ?
C6 N2 H2 . . 126.1 ?
C7 N1 C1 . . 104.8(4) ?
N2 C7 C8 . . 122.7(4) ?
N1 C7 N2 . . 112.4(4) ?
N1 C7 C8 . . 124.9(4) ?
N2 C6 C1 . . 105.7(4) ?
N2 C6 C5 . . 133.0(4) ?
C5 C6 C1 . . 121.3(4) ?
N1 C1 C6 . . 109.3(4) ?
C2 C1 N1 . . 130.2(4) ?
C2 C1 C6 . . 120.5(4) ?
C9 C8 C7 . . 120.5(4) ?
C9 C8 C13 . . 119.0(4) ?
C13 C8 C7 . . 120.5(4) ?
O1 C11 C12 . . 115.1(4) ?
O1 C11 C10 . . 125.0(4) ?
C10 C11 C12 . . 119.9(4) ?
C1 C2 H2A . . 121.2 ?
C3 C2 C1 . . 117.5(4) ?
C3 C2 H2A . . 121.2 ?
C5 C4 H4 . . 119.8 ?
C5 C4 C3 . . 120.4(4) ?
C3 C4 H4 . . 119.8 ?
C8 C9 H9 . . 119.5 ?
C8 C9 C10 . . 120.9(4) ?
C10 C9 H9 . . 119.5 ?
C6 C5 H5 . . 120.9 ?
C4 C5 C6 . . 118.3(4) ?
C4 C5 H5 . . 120.9 ?
C8 C13 H13 . . 119.8 ?
C12 C13 C8 . . 120.3(4) ?
C12 C13 H13 . . 119.8 ?
C2 C3 C4 . . 122.0(4) ?
C2 C3 H3 . . 119.0 ?
C4 C3 H3 . . 119.0 ?
C11 C12 H12 . . 119.8 ?
C13 C12 C11 . . 120.4(4) ?
C13 C12 H12 . . 119.8 ?
C11 C10 C9 . . 119.4(5) ?
C11 C10 H10 . . 120.3 ?
C9 C10 H10 . . 120.3 ?
H16A C16 H16B . . 107.9 ?
C15 C16 H16A . . 109.1 ?
C15 C16 H16B . . 109.1 ?
C15 C16 C17 . . 112.4(5) ?
C17 C16 H16A . . 109.1 ?
C17 C16 H16B . . 109.1 ?
C16 C15 H15A . . 108.6 ?
C16 C15 H15B . . 108.6 ?
C16 C15 C14 . . 114.7(5) ?
H15A C15 H15B . . 107.6 ?
C14 C15 H15A . . 108.6 ?
C14 C15 H15B . . 108.6 ?
O1 C14 C15 . . 107.4(4) ?
O1 C14 H14A . . 110.2 ?
O1 C14 H14B . . 110.2 ?
C15 C14 H14A . . 110.2 ?
C15 C14 H14B . . 110.2 ?
H14A C14 H14B . . 108.5 ?
C16 C17 H17A . . 108.6 ?
C16 C17 H17B . . 108.6 ?
H17A C17 H17B . . 107.6 ?
C18 C17 C16 . . 114.7(5) ?
C18 C17 H17A . . 108.6 ?
C18 C17 H17B . . 108.6 ?
C17 C18 H18A . . 109.0 ?
C17 C18 H18B . . 109.0 ?
C17 C18 C19 . . 113.0(5) ?
H18A C18 H18B . . 107.8 ?
C19 C18 H18A . . 109.0 ?
C19 C18 H18B . . 109.0 ?
C18 C19 H19A . . 109.5 ?
C18 C19 H19B . . 109.5 ?
C18 C19 H19C . . 109.5 ?
H19A C19 H19B . . 109.5 ?
H19A C19 H19C . . 109.5 ?
H19B C19 H19C . . 109.5 ?

loop_
_geom_bond_atom_site_label_1
_geom_bond_atom_site_label_2
_geom_bond_site_symmetry_2
_geom_bond_distance
_geom_bond_publ_flag
O1 C11 . 1.362(6) ?
O1 C14 . 1.433(6) ?
N2 H2 . 0.8800 ?
N2 C7 . 1.360(6) ?
N2 C6 . 1.368(5) ?
N1 C7 . 1.333(6) ?
N1 C1 . 1.397(6) ?
C7 C8 . 1.456(6) ?
C6 C1 . 1.405(6) ?
C6 C5 . 1.392(6) ?
C1 C2 . 1.392(6) ?
C8 C9 . 1.387(6) ?
C8 C13 . 1.399(6) ?
C11 C12 . 1.394(7) ?
C11 C10 . 1.386(7) ?
C2 H2A . 0.9500 ?
C2 C3 . 1.377(6) ?
C4 H4 . 0.9500 ?
C4 C5 . 1.367(7) ?
C4 C3 . 1.410(7) ?
C9 H9 . 0.9500 ?
C9 C10 . 1.392(7) ?
C5 H5 . 0.9500 ?
C13 H13 . 0.9500 ?
C13 C12 . 1.375(7) ?
C3 H3 . 0.9500 ?
C12 H12 . 0.9500 ?
C10 H10 . 0.9500 ?
C16 H16A . 0.9900 ?
C16 H16B . 0.9900 ?
C16 C15 . 1.503(8) ?
C16 C17 . 1.531(7) ?
C15 H15A . 0.9900 ?
C15 H15B . 0.9900 ?
C15 C14 . 1.512(7) ?
C14 H14A . 0.9900 ?
C14 H14B . 0.9900 ?
C17 H17A . 0.9900 ?
C17 H17B . 0.9900 ?
C17 C18 . 1.497(8) ?
C18 H18A . 0.9900 ?
C18 H18B . 0.9900 ?
C18 C19 . 1.507(8) ?
C19 H19A . 0.9800 ?
C19 H19B . 0.9800 ?
C19 H19C . 0.9800 ?

loop_
_geom_hbond_atom_site_label_D
_geom_hbond_atom_site_label_H
_geom_hbond_atom_site_label_A
_geom_hbond_site_symmetry_A
_geom_hbond_distance_DH
_geom_hbond_distance_HA
_geom_hbond_distance_DA
_geom_hbond_angle_DHA
_geom_hbond_publ_flag
N2 H2 N1 8_655 0.88 1.99 2.861(5) 168.5 yes

loop_
_geom_torsion_atom_site_label_1
_geom_torsion_atom_site_label_2
_geom_torsion_atom_site_label_3
_geom_torsion_atom_site_label_4
_geom_torsion_site_symmetry_1
_geom_torsion_site_symmetry_2
_geom_torsion_site_symmetry_3
_geom_torsion_site_symmetry_4
_geom_torsion
_geom_torsion_publ_flag
O1 C11 C12 C13 . . . . 179.5(4) ?
O1 C11 C10 C9 . . . . -178.4(5) ?
N2 C7 C8 C9 . . . . -35.0(7) ?
N2 C7 C8 C13 . . . . 145.6(4) ?
N2 C6 C1 N1 . . . . 0.1(5) ?
N2 C6 C1 C2 . . . . -179.9(4) ?
N2 C6 C5 C4 . . . . 179.1(5) ?
N1 C7 C8 C9 . . . . 145.0(5) ?
N1 C7 C8 C13 . . . . -34.4(7) ?
N1 C1 C2 C3 . . . . -179.2(4) ?
C7 N2 C6 C1 . . . . -0.2(5) ?
C7 N2 C6 C5 . . . . -179.6(5) ?
C7 N1 C1 C6 . . . . -0.1(5) ?
C7 N1 C1 C2 . . . . 180.0(5) ?
C7 C8 C9 C10 . . . . -179.4(4) ?
C7 C8 C13 C12 . . . . -179.4(4) ?
C6 N2 C7 N1 . . . . 0.1(5) ?
C6 N2 C7 C8 . . . . -179.9(4) ?
C6 C1 C2 C3 . . . . 0.9(7) ?
C1 N1 C7 N2 . . . . 0.0(5) ?
C1 N1 C7 C8 . . . . -180.0(4) ?
C1 C6 C5 C4 . . . . -0.3(7) ?
C1 C2 C3 C4 . . . . -0.9(7) ?
C8 C9 C10 C11 . . . . -1.8(7) ?
C8 C13 C12 C11 . . . . -0.6(7) ?
C11 O1 C14 C15 . . . . 173.5(4) ?
C9 C8 C13 C12 . . . . 1.3(7) ?
C5 C6 C1 N1 . . . . 179.7(4) ?
C5 C6 C1 C2 . . . . -0.4(7) ?
C5 C4 C3 C2 . . . . 0.2(7) ?
C13 C8 C9 C10 . . . . 0.0(7) ?
C3 C4 C5 C6 . . . . 0.3(7) ?
C12 C11 C10 C9 . . . . 2.5(7) ?
C10 C11 C12 C13 . . . . -1.3(8) ?
C16 C15 C14 O1 . . . . 61.1(6) ?
C16 C17 C18 C19 . . . . -177.1(5) ?
C15 C16 C17 C18 . . . . 169.2(5) ?
C14 O1 C11 C12 . . . . 174.6(5) ?
C14 O1 C11 C10 . . . . -4.6(7) ?
C17 C16 C15 C14 . . . . -172.9(5) ?

_cod_database_fobs_code 2243835
